data_7717045
loop_
_publ_author_name
'Mitsuhashi, Ryoji'
'Imai, Yuya'
'Sugiarto, ?'
'Sakiyama, Hiroshi'
'Kikukawa, Yuji'
'Hayashi, Yoshihito'

_publ_section_title
;
 Controlling the symmetry of hexamonodentate 3d-transition metal complexes
 through symmetry propagation from high-symmetry Ti-Mo and Zr-Mo clusters
 <i>via</i> hydrogen-bonding interactions.
;
_journal_issue 39
_journal_name_full 'Dalton transactions (Cambridge, England : 2003)'
_journal_page_first 16186
_journal_page_last 16194
_journal_paper_doi 10.1039/d4dt02120g
_journal_volume 53
_journal_year 2024
_chemical_formula_moiety 'C36 H90 Mo6 N18 O18 Zr, H12 Fe O6, 6(Cl O4)'
_chemical_formula_sum 'C36 H102 Cl6 Fe Mo6 N18 O48 Zr'
_chemical_formula_weight 2490.76
_space_group_crystal_system trigonal
_space_group_IT_number 146
_space_group_name_Hall 'R 3'
_space_group_name_H-M_alt 'R 3 :H'
_atom_sites_solution_hydrogens mixed
_audit_creation_method SHELXL-2018/3
_audit_update_record
;
2024-07-22 deposited with the CCDC.	2024-09-16 downloaded from the CCDC.
;
_cell_angle_alpha 90
_cell_angle_beta 90
_cell_angle_gamma 120
_cell_formula_units_Z 3
_cell_length_a 21.8319(4)
_cell_length_b 21.8319(4)
_cell_length_c 14.7616(3)
_cell_measurement_reflns_used 8062
_cell_measurement_temperature 102(2)
_cell_measurement_theta_max 29.7740
_cell_measurement_theta_min 2.9210
_cell_volume 6093.2(2)
_computing_cell_refinement 'CrysAlisPro 1.171.39.43a (Rigaku OD, 2018)'
_computing_data_collection 'CrysAlisPro 1.171.39.43a (Rigaku OD, 2018)'
_computing_data_reduction 'CrysAlisPro 1.171.39.43a (Rigaku OD, 2018)'
_computing_structure_refinement 'SHELXL-2018/3 (Sheldrick, 2018)'
_computing_structure_solution 'SHELXT 2018/2 (Sheldrick, 2018)'
_diffrn_ambient_temperature 102(2)
_diffrn_measured_fraction_theta_full 0.999
_diffrn_measured_fraction_theta_max 0.997
_diffrn_measurement_device_type 'XtaLAB AFC11 (RINC): Kappa single'
_diffrn_measurement_method '\w scans'
_diffrn_radiation_type MoK\a
_diffrn_radiation_wavelength 0.71073
_diffrn_reflns_av_R_equivalents 0.0279
_diffrn_reflns_av_unetI/netI 0.0409
_diffrn_reflns_Laue_measured_fraction_full 0.999
_diffrn_reflns_Laue_measured_fraction_max 0.997
_diffrn_reflns_limit_h_max 18
_diffrn_reflns_limit_h_min -28
_diffrn_reflns_limit_k_max 28
_diffrn_reflns_limit_k_min -18
_diffrn_reflns_limit_l_max 18
_diffrn_reflns_limit_l_min -19
_diffrn_reflns_number 10009
_diffrn_reflns_point_group_measured_fraction_full 0.901
_diffrn_reflns_point_group_measured_fraction_max 0.877
_diffrn_reflns_theta_full 25.242
_diffrn_reflns_theta_max 27.481
_diffrn_reflns_theta_min 2.558
_exptl_absorpt_coefficient_mu 1.498
_exptl_absorpt_correction_T_max 1.00000
_exptl_absorpt_correction_T_min 0.95349
_exptl_absorpt_correction_type multi-scan
_exptl_absorpt_process_details
;
CrysAlisPro 1.171.39.43a (Rigaku Oxford Diffraction, 2018)
Empirical absorption correction using spherical harmonics,
 implemented in SCALE3 ABSPACK scaling algorithm.
;
_exptl_crystal_colour 'pale yellow'
_exptl_crystal_density_diffrn 2.036
_exptl_crystal_description plate
_exptl_crystal_F_000 3744
_exptl_crystal_size_max 0.100
_exptl_crystal_size_mid 0.060
_exptl_crystal_size_min 0.040
_refine_diff_density_max 0.745
_refine_diff_density_min -1.606
_refine_diff_density_rms 0.109
_refine_ls_abs_structure_details
;
 Flack x determined using 2217 quotients [(I+)-(I-)]/[(I+)+(I-)]
 (Parsons, Flack and Wagner, Acta Cryst. B69 (2013) 249-259).
;
_refine_ls_abs_structure_Flack 0.019(18)
_refine_ls_extinction_method none
_refine_ls_goodness_of_fit_ref 1.075
_refine_ls_hydrogen_treatment mixed
_refine_ls_matrix_type full
_refine_ls_number_parameters 399
_refine_ls_number_reflns 5470
_refine_ls_number_restraints 152
_refine_ls_restrained_S_all 1.079
_refine_ls_R_factor_all 0.0318
_refine_ls_R_factor_gt 0.0308
_refine_ls_shift/su_max 0.001
_refine_ls_shift/su_mean 0.000
_refine_ls_structure_factor_coef Fsqd
_refine_ls_weighting_details 'w=1/[\s^2^(Fo^2^)+(0.0387P)^2^+24.1811P] where P=(Fo^2^+2Fc^2^)/3'
_refine_ls_weighting_scheme calc
_refine_ls_wR_factor_gt 0.0785
_refine_ls_wR_factor_ref 0.0790
_reflns_Friedel_coverage 0.759
_reflns_Friedel_fraction_full 0.802
_reflns_Friedel_fraction_max 0.757
_reflns_number_gt 5319
_reflns_number_total 5470
_reflns_threshold_expression 'I > 2\s(I)'
_cod_data_source_file d4dt02120g2.cif
_cod_data_source_block FeZrMo6
_cod_depositor_comments 'Adding full bibliography for 7717042--7717049.cif.'
_cod_original_cell_volume 6093.2(3)
_cod_database_code 7717045
_shelx_shelxl_version_number 2018/3
_shelx_space_group_comment
;
The symmetry employed for this shelxl refinement is uniquely defined
by the following loop, which should always be used as a source of
symmetry information in preference to the above space-group names.
They are only intended as comments.
;
_shelx_estimated_absorpt_t_min 0.865
_shelx_estimated_absorpt_t_max 0.943

loop_
_space_group_symop_operation_xyz
'x, y, z'
'-y, x-y, z'
'-x+y, -x, z'
'x+2/3, y+1/3, z+1/3'
'-y+2/3, x-y+1/3, z+1/3'
'-x+y+2/3, -x+1/3, z+1/3'
'x+1/3, y+2/3, z+2/3'
'-y+1/3, x-y+2/3, z+2/3'
'-x+y+1/3, -x+2/3, z+2/3'

loop_
_atom_site_label
_atom_site_type_symbol
_atom_site_fract_x
_atom_site_fract_y
_atom_site_fract_z
_atom_site_U_iso_or_equiv
_atom_site_adp_type
_atom_site_occupancy
_atom_site_site_symmetry_order
_atom_site_calc_flag
_atom_site_refinement_flags_posn
_atom_site_refinement_flags_adp
_atom_site_refinement_flags_occupancy
_atom_site_disorder_assembly
_atom_site_disorder_group
Zr1 Zr 0.666667 0.333333 0.32105(7) 0.00993(19) Uani 1 3 d S T P . .
Mo1 Mo 0.52024(3) 0.25926(2) 0.47702(3) 0.01163(12) Uani 1 1 d . . . . .
O1 O 0.5860(2) 0.2592(2) 0.4018(3) 0.0159(9) Uani 1 1 d . . . . .
O2 O 0.5651(2) 0.3124(2) 0.5680(3) 0.0188(10) Uani 1 1 d D . . . .
O3 O 0.4836(2) 0.3009(2) 0.4190(3) 0.0181(9) Uani 1 1 d . . . . .
N1 N 0.5237(3) 0.1667(3) 0.5491(4) 0.0143(10) Uani 1 1 d . . . . .
H1 H 0.572404 0.185998 0.574571 0.017 Uiso 1 1 calc R U . . .
C1 C 0.4731(4) 0.1350(4) 0.6256(5) 0.0227(15) Uani 1 1 d . . . . .
H1A H 0.497819 0.129848 0.678856 0.027 Uiso 1 1 calc R U . . .
H1B H 0.434605 0.087319 0.608291 0.027 Uiso 1 1 calc R U . . .
C2 C 0.4423(4) 0.1812(4) 0.6501(5) 0.0236(15) Uani 1 1 d . . . . .
H2 H 0.399550 0.154194 0.687848 0.028 Uiso 1 1 calc R U . . .
H2A H 0.477220 0.222621 0.685273 0.028 Uiso 1 1 calc R U . . .
N2 N 0.4236(3) 0.2052(3) 0.5652(4) 0.0179(11) Uani 1 1 d . . . . .
H2B H 0.412101 0.242406 0.583570 0.021 Uiso 1 1 calc R U . . .
C3 C 0.3593(3) 0.1483(4) 0.5207(5) 0.0242(15) Uani 1 1 d . . . . .
H3 H 0.319148 0.156402 0.531620 0.029 Uiso 1 1 calc R U . . .
H3A H 0.347326 0.102188 0.547847 0.029 Uiso 1 1 calc R U . . .
C4 C 0.3699(3) 0.1460(4) 0.4201(5) 0.0236(15) Uani 1 1 d . . . . .
H4 H 0.333689 0.099775 0.395305 0.028 Uiso 1 1 calc R U . . .
H4A H 0.365039 0.183653 0.389407 0.028 Uiso 1 1 calc R U . . .
N3 N 0.4419(3) 0.1565(3) 0.4036(4) 0.0150(10) Uani 1 1 d . . . . .
H3B H 0.451382 0.165581 0.337265 0.018 Uiso 1 1 calc R U . . .
C5 C 0.4469(4) 0.0923(3) 0.4252(5) 0.0216(14) Uani 1 1 d . . . . .
H5 H 0.447637 0.068635 0.368294 0.026 Uiso 1 1 calc R U . . .
H5A H 0.405054 0.058601 0.460769 0.026 Uiso 1 1 calc R U . . .
C6 C 0.5140(4) 0.1133(4) 0.4792(5) 0.0224(15) Uani 1 1 d . . . . .
H6 H 0.510585 0.071052 0.508860 0.027 Uiso 1 1 calc R U . . .
H6A H 0.555322 0.133412 0.437981 0.027 Uiso 1 1 calc R U . . .
Mo2 Mo 0.52040(3) 0.28845(3) 0.16153(3) 0.01284(12) Uani 1 1 d . . . . .
O4 O 0.5919(2) 0.3384(2) 0.2395(3) 0.0167(9) Uani 1 1 d . . . . .
O5 O 0.5558(2) 0.2670(3) 0.0702(3) 0.0193(10) Uani 1 1 d . . . . .
O6 O 0.4643(3) 0.2103(2) 0.2156(3) 0.0194(10) Uani 1 1 d . . . . .
N4 N 0.5546(3) 0.3958(3) 0.0895(4) 0.0169(11) Uani 1 1 d . . . . .
H4B H 0.606932 0.419450 0.080287 0.020 Uiso 1 1 calc R U . . .
C7 C 0.5221(4) 0.3797(4) -0.0006(5) 0.0263(16) Uani 1 1 d . . . . .
H7 H 0.544914 0.359600 -0.038984 0.032 Uiso 1 1 calc R U . . .
H7A H 0.529410 0.423754 -0.029504 0.032 Uiso 1 1 calc R U . . .
C8 C 0.4444(4) 0.3279(4) 0.0064(5) 0.0277(16) Uani 1 1 d . . . . .
H8 H 0.419361 0.353508 0.023112 0.033 Uiso 1 1 calc R U . . .
H8A H 0.426619 0.305625 -0.053448 0.033 Uiso 1 1 calc R U . . .
N5 N 0.4283(3) 0.2721(3) 0.0742(4) 0.0186(12) Uani 1 1 d . . . . .
H5B H 0.411612 0.226793 0.040355 0.022 Uiso 1 1 calc R U . . .
C9 C 0.3697(4) 0.2617(4) 0.1372(6) 0.0294(17) Uani 1 1 d . . . . .
H9 H 0.352998 0.217364 0.171884 0.035 Uiso 1 1 calc R U . . .
H9A H 0.329460 0.257829 0.101668 0.035 Uiso 1 1 calc R U . . .
C10 C 0.3967(4) 0.3243(4) 0.2023(6) 0.0257(16) Uani 1 1 d . . . . .
H10 H 0.399474 0.365634 0.170664 0.031 Uiso 1 1 calc R U . . .
H10A H 0.363515 0.312030 0.253827 0.031 Uiso 1 1 calc R U . . .
N6 N 0.4664(3) 0.3419(3) 0.2355(4) 0.0192(11) Uani 1 1 d . . . . .
H6B H 0.460029 0.325503 0.299905 0.023 Uiso 1 1 calc R U . . .
C11 C 0.5406(4) 0.4458(4) 0.1427(6) 0.0284(16) Uani 1 1 d . . . . .
H11 H 0.584052 0.492865 0.144383 0.034 Uiso 1 1 calc R U . . .
H11A H 0.503102 0.451138 0.112447 0.034 Uiso 1 1 calc R U . . .
C12 C 0.5183(4) 0.4202(4) 0.2368(5) 0.0271(16) Uani 1 1 d . . . . .
H12 H 0.496006 0.445543 0.264589 0.032 Uiso 1 1 calc R U . . .
H12A H 0.560147 0.429899 0.273546 0.032 Uiso 1 1 calc R U . . .
Cl1 Cl 0.69935(9) 0.59213(9) 0.92472(13) 0.0279(4) Uani 1 1 d . . . . .
O9 O 0.6720(4) 0.5419(4) 0.8522(5) 0.0514(18) Uani 1 1 d . . . . .
O10 O 0.6560(4) 0.5605(4) 1.0031(5) 0.0572(19) Uani 1 1 d . . . . .
O11 O 0.6971(4) 0.6536(3) 0.8977(6) 0.055(2) Uani 1 1 d . . . . .
O12 O 0.7695(3) 0.6119(4) 0.9459(5) 0.0531(19) Uani 1 1 d . . . . .
Fe1 Fe 0.666667 0.333333 0.81604(14) 0.0259(4) Uani 1 3 d DS T P . .
O7 O 0.6108(3) 0.3679(3) 0.7334(4) 0.0352(13) Uani 1 1 d D . . . .
H7WA H 0.607(4) 0.3559(11) 0.6760(15) 0.053 Uiso 1 1 d D U . . .
H7W H 0.577(4) 0.380(6) 0.713(7) 0.053 Uiso 1 1 d D U . . .
O8 O 0.6844(4) 0.4208(3) 0.8936(4) 0.0386(14) Uani 1 1 d D . . . .
H8W H 0.679(6) 0.455(4) 0.873(6) 0.058 Uiso 1 1 d D U . . .
H8WA H 0.672(8) 0.416(4) 0.949(3) 0.12(7) Uiso 1 1 d D . . . .
Cl2 Cl 0.44065(8) 0.35715(9) 0.72397(11) 0.0201(3) Uani 1 1 d . U . . .
O13 O 0.3966(10) 0.3872(11) 0.7457(11) 0.027(3) Uani 0.67(4) 1 d . U P A 1
O14 O 0.3915(7) 0.2910(7) 0.6878(14) 0.046(5) Uani 0.67(4) 1 d . U P A 1
O15 O 0.4871(8) 0.4026(9) 0.6523(13) 0.042(4) Uani 0.67(4) 1 d D U P A 1
O16 O 0.4911(7) 0.3730(12) 0.7920(7) 0.044(5) Uani 0.67(4) 1 d . U P A 1
O13B O 0.407(2) 0.385(2) 0.777(3) 0.047(10) Uani 0.33(4) 1 d . U P A 2
O14B O 0.4008(12) 0.2797(11) 0.738(3) 0.041(7) Uani 0.33(4) 1 d . U P A 2
O15B O 0.464(2) 0.370(3) 0.6346(15) 0.043(8) Uani 0.33(4) 1 d . U P A 2
O16B O 0.4841(13) 0.3357(16) 0.780(2) 0.048(7) Uani 0.33(4) 1 d . U P A 2

loop_
_atom_site_aniso_label
_atom_site_aniso_U_11
_atom_site_aniso_U_22
_atom_site_aniso_U_33
_atom_site_aniso_U_23
_atom_site_aniso_U_13
_atom_site_aniso_U_12
Zr1 0.0078(3) 0.0078(3) 0.0141(5) 0.000 0.000 0.00392(13)
Mo1 0.0105(2) 0.0089(2) 0.0142(2) 0.00116(19) 0.00048(19) 0.00387(19)
O1 0.012(2) 0.014(2) 0.020(3) 0.0032(18) 0.0007(17) 0.0052(17)
O2 0.022(2) 0.012(2) 0.017(2) -0.0008(17) -0.0007(19) 0.0036(19)
O3 0.021(2) 0.018(2) 0.018(2) 0.0013(18) 0.0015(18) 0.0114(19)
N1 0.014(2) 0.015(2) 0.014(3) 0.005(2) 0.001(2) 0.007(2)
C1 0.023(3) 0.021(3) 0.024(4) 0.006(3) 0.000(3) 0.012(3)
C2 0.031(4) 0.025(3) 0.016(3) 0.010(3) 0.010(3) 0.016(3)
N2 0.016(3) 0.016(3) 0.022(3) 0.002(2) 0.005(2) 0.009(2)
C3 0.012(3) 0.026(3) 0.032(4) 0.007(3) 0.006(3) 0.008(3)
C4 0.012(3) 0.028(4) 0.026(4) 0.000(3) -0.006(3) 0.006(3)
N3 0.011(2) 0.015(3) 0.018(3) 0.000(2) 0.000(2) 0.006(2)
C5 0.025(3) 0.014(3) 0.024(4) -0.001(3) 0.000(3) 0.009(3)
C6 0.021(3) 0.015(3) 0.036(4) 0.000(3) 0.005(3) 0.012(3)
Mo2 0.0137(2) 0.0143(3) 0.0138(3) 0.0024(2) -0.0001(2) 0.0095(2)
O4 0.015(2) 0.018(2) 0.020(2) 0.0035(18) 0.0007(18) 0.0100(18)
O5 0.025(2) 0.025(2) 0.017(2) 0.0024(19) 0.0017(19) 0.019(2)
O6 0.027(2) 0.018(2) 0.016(2) 0.0018(18) -0.0006(19) 0.013(2)
N4 0.015(3) 0.017(3) 0.020(3) 0.006(2) 0.000(2) 0.009(2)
C7 0.025(4) 0.029(4) 0.021(4) 0.013(3) 0.001(3) 0.010(3)
C8 0.030(4) 0.027(4) 0.025(4) 0.005(3) -0.007(3) 0.013(3)
N5 0.017(3) 0.015(3) 0.022(3) 0.001(2) -0.003(2) 0.007(2)
C9 0.010(3) 0.029(4) 0.046(5) 0.002(3) 0.004(3) 0.007(3)
C10 0.018(3) 0.032(4) 0.032(4) 0.006(3) 0.004(3) 0.016(3)
N6 0.016(3) 0.021(3) 0.023(3) 0.005(2) 0.003(2) 0.011(2)
C11 0.023(4) 0.017(3) 0.041(5) 0.003(3) 0.005(3) 0.007(3)
C12 0.040(4) 0.014(3) 0.029(4) -0.003(3) -0.002(3) 0.015(3)
Cl1 0.0221(8) 0.0260(9) 0.0305(10) 0.0023(7) -0.0048(7) 0.0082(7)
O9 0.072(5) 0.057(4) 0.038(4) -0.013(3) -0.012(3) 0.042(4)
O10 0.058(5) 0.068(5) 0.041(4) 0.006(4) 0.014(3) 0.028(4)
O11 0.049(4) 0.033(3) 0.086(6) 0.001(4) -0.024(4) 0.022(3)
O12 0.022(3) 0.049(4) 0.072(5) 0.020(4) -0.009(3) 0.006(3)
Fe1 0.0263(6) 0.0263(6) 0.0252(9) 0.000 0.000 0.0132(3)
O7 0.046(3) 0.046(3) 0.025(3) -0.003(3) -0.005(3) 0.031(3)
O8 0.053(4) 0.037(3) 0.028(3) -0.007(3) -0.008(3) 0.025(3)
Cl2 0.0175(7) 0.0211(8) 0.0213(8) -0.0027(6) 0.0017(6) 0.0095(6)
O13 0.029(5) 0.027(5) 0.036(8) 0.006(6) 0.008(6) 0.022(4)
O14 0.032(5) 0.025(5) 0.064(11) -0.023(6) 0.012(6) 0.002(4)
O15 0.024(6) 0.049(8) 0.048(8) 0.025(6) 0.018(5) 0.016(6)
O16 0.040(6) 0.087(13) 0.025(5) -0.024(6) -0.017(4) 0.047(7)
O13B 0.06(2) 0.023(10) 0.05(2) -0.002(15) 0.040(17) 0.013(12)
O14B 0.026(9) 0.015(8) 0.08(2) -0.008(9) 0.017(10) 0.006(7)
O15B 0.040(16) 0.10(2) 0.012(8) 0.007(10) 0.001(8) 0.051(16)
O16B 0.060(11) 0.035(13) 0.039(13) 0.001(10) -0.026(10) 0.018(9)

loop_
_atom_type_symbol
_atom_type_description
_atom_type_scat_dispersion_real
_atom_type_scat_dispersion_imag
_atom_type_scat_source
C C 0.0033 0.0016 'International Tables Vol C Tables 4.2.6.8 and 6.1.1.4'
H H 0.0000 0.0000 'International Tables Vol C Tables 4.2.6.8 and 6.1.1.4'
N N 0.0061 0.0033 'International Tables Vol C Tables 4.2.6.8 and 6.1.1.4'
O O 0.0106 0.0060 'International Tables Vol C Tables 4.2.6.8 and 6.1.1.4'
Cl Cl 0.1484 0.1585 'International Tables Vol C Tables 4.2.6.8 and 6.1.1.4'
Fe Fe 0.3463 0.8444 'International Tables Vol C Tables 4.2.6.8 and 6.1.1.4'
Zr Zr -2.9673 0.5597 'International Tables Vol C Tables 4.2.6.8 and 6.1.1.4'
Mo Mo -1.6832 0.6857 'International Tables Vol C Tables 4.2.6.8 and 6.1.1.4'

loop_
_geom_angle_atom_site_label_1
_geom_angle_atom_site_label_2
_geom_angle_atom_site_label_3
_geom_angle
_geom_angle_site_symmetry_1
_geom_angle_site_symmetry_3
_geom_angle_publ_flag
O1 Zr1 O1 90.22(18) 2_655 . ?
O1 Zr1 O1 90.22(18) 2_655 3_665 ?
O1 Zr1 O1 90.22(18) . 3_665 ?
O1 Zr1 O4 179.14(18) 2_655 . ?
O1 Zr1 O4 89.47(17) . . ?
O1 Zr1 O4 90.59(17) 3_665 . ?
O1 Zr1 O4 89.48(17) 2_655 2_655 ?
O1 Zr1 O4 90.59(17) . 2_655 ?
O1 Zr1 O4 179.1(2) 3_665 2_655 ?
O4 Zr1 O4 89.72(19) . 2_655 ?
O1 Zr1 O4 90.59(17) 2_655 3_665 ?
O1 Zr1 O4 179.14(19) . 3_665 ?
O1 Zr1 O4 89.48(17) 3_665 3_665 ?
O4 Zr1 O4 89.72(19) . 3_665 ?
O4 Zr1 O4 89.72(19) 2_655 3_665 ?
O3 Mo1 O2 107.0(2) . . ?
O3 Mo1 O1 105.9(2) . . ?
O2 Mo1 O1 107.1(2) . . ?
O3 Mo1 N2 90.2(2) . . ?
O2 Mo1 N2 88.3(2) . . ?
O1 Mo1 N2 152.8(2) . . ?
O3 Mo1 N3 88.0(2) . . ?
O2 Mo1 N3 156.6(2) . . ?
O1 Mo1 N3 85.05(19) . . ?
N2 Mo1 N3 73.5(2) . . ?
O3 Mo1 N1 157.0(2) . . ?
O2 Mo1 N1 88.5(2) . . ?
O1 Mo1 N1 84.8(2) . . ?
N2 Mo1 N1 73.01(19) . . ?
N3 Mo1 N1 72.48(19) . . ?
Mo1 O1 Zr1 135.7(2) . . ?
C1 N1 C6 112.3(5) . . ?
C1 N1 Mo1 114.4(4) . . ?
C6 N1 Mo1 108.0(4) . . ?
N1 C1 C2 110.2(5) . . ?
N2 C2 C1 109.1(6) . . ?
C3 N2 C2 112.8(5) . . ?
C3 N2 Mo1 115.5(4) . . ?
C2 N2 Mo1 108.7(4) . . ?
N2 C3 C4 111.5(5) . . ?
N3 C4 C3 108.9(5) . . ?
C4 N3 C5 112.8(5) . . ?
C4 N3 Mo1 106.6(4) . . ?
C5 N3 Mo1 116.5(4) . . ?
N3 C5 C6 109.8(5) . . ?
N1 C6 C5 109.7(5) . . ?
O6 Mo2 O5 106.6(2) . . ?
O6 Mo2 O4 106.0(2) . . ?
O5 Mo2 O4 107.0(2) . . ?
O6 Mo2 N5 88.4(2) . . ?
O5 Mo2 N5 89.7(2) . . ?
O4 Mo2 N5 153.2(2) . . ?
O6 Mo2 N6 89.5(2) . . ?
O5 Mo2 N6 156.4(2) . . ?
O4 Mo2 N6 84.2(2) . . ?
N5 Mo2 N6 73.2(2) . . ?
O6 Mo2 N4 157.0(2) . . ?
O5 Mo2 N4 87.4(2) . . ?
O4 Mo2 N4 86.4(2) . . ?
N5 Mo2 N4 73.2(2) . . ?
N6 Mo2 N4 72.27(19) . . ?
Mo2 O4 Zr1 143.6(3) . . ?
C7 N4 C11 113.6(6) . . ?
C7 N4 Mo2 107.4(4) . . ?
C11 N4 Mo2 114.5(4) . . ?
N4 C7 C8 110.3(6) . . ?
N5 C8 C7 112.5(6) . . ?
C8 N5 C9 112.2(6) . . ?
C8 N5 Mo2 115.5(4) . . ?
C9 N5 Mo2 107.0(5) . . ?
N5 C9 C10 109.6(6) . . ?
N6 C10 C9 109.3(6) . . ?
C10 N6 C12 113.3(6) . . ?
C10 N6 Mo2 116.0(5) . . ?
C12 N6 Mo2 107.2(4) . . ?
C12 C11 N4 111.4(6) . . ?
C11 C12 N6 109.5(6) . . ?
O12 Cl1 O11 108.6(4) . . ?
O12 Cl1 O9 112.1(5) . . ?
O11 Cl1 O9 108.4(4) . . ?
O12 Cl1 O10 108.9(5) . . ?
O11 Cl1 O10 110.7(5) . . ?
O9 Cl1 O10 108.2(5) . . ?
O8 Fe1 O8 92.9(3) 3_665 2_655 ?
O8 Fe1 O8 92.9(3) 3_665 . ?
O8 Fe1 O8 92.9(3) 2_655 . ?
O8 Fe1 O7 95.5(3) 3_665 2_655 ?
O8 Fe1 O7 82.3(2) 2_655 2_655 ?
O8 Fe1 O7 170.5(3) . 2_655 ?
O8 Fe1 O7 82.3(2) 3_665 3_665 ?
O8 Fe1 O7 170.5(3) 2_655 3_665 ?
O8 Fe1 O7 95.5(3) . 3_665 ?
O7 Fe1 O7 90.0(2) 2_655 3_665 ?
O8 Fe1 O7 170.5(3) 3_665 . ?
O8 Fe1 O7 95.5(3) 2_655 . ?
O8 Fe1 O7 82.3(2) . . ?
O7 Fe1 O7 90.0(2) 2_655 . ?
O7 Fe1 O7 90.0(2) 3_665 . ?
O15B Cl2 O13B 132(3) . . ?
O16 Cl2 O14 128.9(18) . . ?
O16 Cl2 O13 110.4(8) . . ?
O14 Cl2 O13 102.2(11) . . ?
O16 Cl2 O15 99.2(13) . . ?
O14 Cl2 O15 109.7(8) . . ?
O13 Cl2 O15 104.2(10) . . ?
O15B Cl2 O14B 107.9(17) . . ?
O13B Cl2 O14B 106(2) . . ?
O15B Cl2 O16B 110.6(18) . . ?
O13B Cl2 O16B 112.1(18) . . ?
O14B Cl2 O16B 71(2) . . ?
Cl2 O14B O16B 55.2(14) . . ?
Cl2 O16B O14B 54.3(13) . . ?

loop_
_geom_bond_atom_site_label_1
_geom_bond_atom_site_label_2
_geom_bond_distance
_geom_bond_site_symmetry_2
_geom_bond_publ_flag
Zr1 O1 2.072(4) 2_655 ?
Zr1 O1 2.072(4) . ?
Zr1 O1 2.072(4) 3_665 ?
Zr1 O4 2.075(4) . ?
Zr1 O4 2.075(4) 2_655 ?
Zr1 O4 2.075(4) 3_665 ?
Mo1 O3 1.710(5) . ?
Mo1 O2 1.725(5) . ?
Mo1 O1 1.815(5) . ?
Mo1 N2 2.246(5) . ?
Mo1 N3 2.301(5) . ?
Mo1 N1 2.319(5) . ?
N1 C1 1.487(9) . ?
N1 C6 1.490(9) . ?
C1 C2 1.509(10) . ?
C2 N2 1.492(9) . ?
N2 C3 1.484(9) . ?
C3 C4 1.508(10) . ?
C4 N3 1.490(8) . ?
N3 C5 1.494(8) . ?
C5 C6 1.524(10) . ?
Mo2 O6 1.720(5) . ?
Mo2 O5 1.730(5) . ?
Mo2 O4 1.802(5) . ?
Mo2 N5 2.261(6) . ?
Mo2 N6 2.305(6) . ?
Mo2 N4 2.329(5) . ?
N4 C7 1.465(9) . ?
N4 C11 1.496(9) . ?
C7 C8 1.499(10) . ?
C8 N5 1.475(9) . ?
N5 C9 1.504(9) . ?
C9 C10 1.528(11) . ?
C10 N6 1.457(9) . ?
N6 C12 1.508(9) . ?
C11 C12 1.485(11) . ?
Cl1 O12 1.402(6) . ?
Cl1 O11 1.423(7) . ?
Cl1 O9 1.433(7) . ?
Cl1 O10 1.435(7) . ?
Fe1 O8 2.090(6) 3_665 ?
Fe1 O8 2.090(6) 2_655 ?
Fe1 O8 2.090(6) . ?
Fe1 O7 2.114(6) 2_655 ?
Fe1 O7 2.114(6) 3_665 ?
Fe1 O7 2.114(6) . ?
Cl2 O15B 1.39(2) . ?
Cl2 O16 1.400(10) . ?
Cl2 O13B 1.40(3) . ?
Cl2 O14 1.405(11) . ?
Cl2 O13 1.446(13) . ?
Cl2 O15 1.458(12) . ?
Cl2 O14B 1.48(2) . ?
Cl2 O16B 1.49(2) . ?
O14B O16B 1.72(4) . ?

loop_
_geom_hbond_atom_site_label_D
_geom_hbond_atom_site_label_H
_geom_hbond_atom_site_label_A
_geom_hbond_distance_DH
_geom_hbond_distance_HA
_geom_hbond_distance_DA
_geom_hbond_angle_DHA
_geom_hbond_site_symmetry_A
_geom_hbond_publ_flag
N1 H1 O2 1.00 2.19 3.112(7) 152.7 2_655 yes
N2 H2B O14^a 1.00 2.04 2.930(13) 146.7 . yes
N3 H3B O6 1.00 2.00 2.957(7) 160.5 . yes
N4 H4B O5 1.00 2.07 3.045(7) 165.9 3_665 yes
N5 H5B O12 1.00 1.93 2.901(9) 163.6 2_654 yes
N6 H6B O3 1.00 1.98 2.935(8) 158.7 . yes
O7 H7WA O2 0.88(2) 1.847(14) 2.685(7) 159(6) . yes
O8 H8W O9 0.87(3) 2.00(4) 2.854(9) 167(10) . yes
O8 H8WA O5 0.85(3) 1.95(10) 2.665(8) 141(15) 3_666 yes
O7 H7W O15^a 0.96(3) 2.41(3) 3.369(16) 175(9) . yes
O7 H7W O15B^b 0.96(3) 2.62(5) 3.53(3) 161(9) . yes

loop_
_geom_torsion_atom_site_label_1
_geom_torsion_atom_site_label_2
_geom_torsion_atom_site_label_3
_geom_torsion_atom_site_label_4
_geom_torsion
_geom_torsion_site_symmetry_1
_geom_torsion_site_symmetry_2
_geom_torsion_site_symmetry_3
_geom_torsion_site_symmetry_4
_geom_torsion_publ_flag
O3 Mo1 O1 Zr1 47.1(4) . . . . ?
O2 Mo1 O1 Zr1 -66.8(4) . . . . ?
N2 Mo1 O1 Zr1 171.2(3) . . . . ?
N3 Mo1 O1 Zr1 133.6(4) . . . . ?
N1 Mo1 O1 Zr1 -153.6(4) . . . . ?
C6 N1 C1 C2 -135.6(6) . . . . ?
Mo1 N1 C1 C2 -11.9(7) . . . . ?
N1 C1 C2 N2 43.4(8) . . . . ?
C1 C2 N2 C3 74.0(7) . . . . ?
C1 C2 N2 Mo1 -55.5(6) . . . . ?
C2 N2 C3 C4 -134.3(6) . . . . ?
Mo1 N2 C3 C4 -8.4(7) . . . . ?
N2 C3 C4 N3 41.5(8) . . . . ?
C3 C4 N3 C5 75.5(7) . . . . ?
C3 C4 N3 Mo1 -53.6(6) . . . . ?
C4 N3 C5 C6 -134.8(6) . . . . ?
Mo1 N3 C5 C6 -11.0(7) . . . . ?
C1 N1 C6 C5 73.3(7) . . . . ?
Mo1 N1 C6 C5 -53.8(6) . . . . ?
N3 C5 C6 N1 42.6(7) . . . . ?
O6 Mo2 O4 Zr1 51.6(5) . . . . ?
O5 Mo2 O4 Zr1 -61.9(5) . . . . ?
N5 Mo2 O4 Zr1 171.7(4) . . . . ?
N6 Mo2 O4 Zr1 139.4(5) . . . . ?
N4 Mo2 O4 Zr1 -148.1(4) . . . . ?
C11 N4 C7 C8 -77.1(7) . . . . ?
Mo2 N4 C7 C8 50.6(7) . . . . ?
N4 C7 C8 N5 -40.0(9) . . . . ?
C7 C8 N5 C9 131.6(7) . . . . ?
C7 C8 N5 Mo2 8.6(8) . . . . ?
C8 N5 C9 C10 -72.3(8) . . . . ?
Mo2 N5 C9 C10 55.3(6) . . . . ?
N5 C9 C10 N6 -43.8(8) . . . . ?
C9 C10 N6 C12 136.3(6) . . . . ?
C9 C10 N6 Mo2 11.6(7) . . . . ?
C7 N4 C11 C12 133.2(6) . . . . ?
Mo2 N4 C11 C12 9.2(7) . . . . ?
N4 C11 C12 N6 -42.6(8) . . . . ?
C10 N6 C12 C11 -73.5(8) . . . . ?
Mo2 N6 C12 C11 55.8(7) . . . . ?
O15B Cl2 O14B O16B 106(2) . . . . ?
O13B Cl2 O14B O16B -108(2) . . . . ?
O15B Cl2 O16B O14B -102.5(19) . . . . ?
O13B Cl2 O16B O14B 100(3) . . . . ?
